data_1563731
loop_
_publ_author_name
'Jayasundera, Anil C.A.'
'Goff, Richard J.'
'Li, Yang'
'Finch, Adrian A.'
'Lightfoot, Philip'

_publ_section_title
;
 Solvothermal indium fluoride chemistry: Syntheses and crystal structures
 of K5In3F14, \b-(NH4)3InF6 and [NH4]3[C6H21N4]2[In4F21]
;
_journal_issue 2
_journal_name_full 'Journal of Solid State Chemistry'
_journal_page_first 356
_journal_page_last 360
_journal_paper_doi 10.1016/j.jssc.2009.11.022
_journal_volume 183
_journal_year 2010
_chemical_formula_moiety 'F6 In, 3(H4 N)'
_chemical_formula_sum 'F6 H12 In N3'
_chemical_formula_weight 282.95
_space_group_IT_number 14
_space_group_name_Hall '-P 2ybc'
_space_group_name_H-M_alt 'P 1 21/c 1'
_symmetry_cell_setting monoclinic
_symmetry_space_group_name_H-M 'P 1 21/c 1'
_atom_sites_solution_hydrogens found
_atom_sites_solution_primary direct
_atom_sites_solution_secondary difmap
_audit_creation_method SHELXL-97
_cell_angle_alpha 90.00
_cell_angle_beta 111.38(11)
_cell_angle_gamma 90.00
_cell_formula_units_Z 4
_cell_length_a 11.5164(7)
_cell_length_b 6.4926(4)
_cell_length_c 11.5438(6)
_cell_measurement_temperature 113(2)
_cell_volume 803.7(6)
_computing_cell_refinement 'CrystalClear (Rigaku Inc., 2007)'
_computing_data_collection 'CrystalClear (Rigaku Inc., 2007)'
_computing_data_reduction 'CrystalClear (Rigaku Inc., 2007)'
_computing_molecular_graphics 'Bruker SHELXTL'
_computing_publication_material 'Bruker SHELXTL'
_computing_structure_refinement 'SHELXL-97 (Sheldrick, 1997)'
_computing_structure_solution 'SHELXL-97 (Sheldrick, 1997)'
_diffrn_ambient_temperature 113(2)
_diffrn_measured_fraction_theta_full 0.999
_diffrn_measured_fraction_theta_max 0.999
_diffrn_measurement_device_type 'CCD Area Detector'
_diffrn_measurement_method dtprofit.ref
_diffrn_radiation_monochromator 'Confocal optics'
_diffrn_radiation_source 'Rotating Anode'
_diffrn_radiation_type MoK\a
_diffrn_radiation_wavelength 0.71073
_diffrn_reflns_av_R_equivalents 0.0274
_diffrn_reflns_av_sigmaI/netI 0.0231
_diffrn_reflns_limit_h_max 14
_diffrn_reflns_limit_h_min -14
_diffrn_reflns_limit_k_max 8
_diffrn_reflns_limit_k_min -8
_diffrn_reflns_limit_l_max 14
_diffrn_reflns_limit_l_min -14
_diffrn_reflns_number 7520
_diffrn_reflns_theta_full 27.46
_diffrn_reflns_theta_max 27.46
_diffrn_reflns_theta_min 3.57
_exptl_absorpt_coefficient_mu 2.989
_exptl_absorpt_correction_type none
_exptl_crystal_colour colorless
_exptl_crystal_density_diffrn 2.338
_exptl_crystal_density_method 'not measured'
_exptl_crystal_description block
_exptl_crystal_F_000 544
_exptl_crystal_size_max 0.3
_exptl_crystal_size_mid 0.15
_exptl_crystal_size_min 0.15
_refine_diff_density_max 0.430
_refine_diff_density_min -1.741
_refine_diff_density_rms 0.240
_refine_ls_extinction_method none
_refine_ls_goodness_of_fit_ref 1.159
_refine_ls_hydrogen_treatment refxyz
_refine_ls_matrix_type full
_refine_ls_number_parameters 130
_refine_ls_number_reflns 1837
_refine_ls_number_restraints 0
_refine_ls_restrained_S_all 1.159
_refine_ls_R_factor_all 0.0361
_refine_ls_R_factor_gt 0.0289
_refine_ls_shift/su_max 0.020
_refine_ls_shift/su_mean 0.002
_refine_ls_structure_factor_coef Fsqd
_refine_ls_weighting_details 'calc w=1/[\s^2^(Fo^2^)+(0.0430P)^2^+0.3900P] where P=(Fo^2^+2Fc^2^)/3'
_refine_ls_weighting_scheme calc
_refine_ls_wR_factor_gt 0.0811
_refine_ls_wR_factor_ref 0.0851
_reflns_number_gt 1502
_reflns_number_total 1837
_reflns_threshold_expression >2sigma(I)
_cod_data_source_file JSSC-2010-183-356.cif
_cod_data_source_block (NH4)3InF6
_cod_depositor_comments
;
The following automatic conversions were performed:

data item '_symmetry_cell_setting' value 'Monoclinic' was changed to
'monoclinic' in accordance with the built-in table derived from the
CIF Core dictionary named 'cif_core.dic' version 2.4.5 last updated
on 2014-11-21.

Automatic conversion script
Id: cif_fix_values 8369 2020-08-20 11:38:08Z andrius 
;
_cod_original_cell_volume 803.8(8)
_cod_original_sg_symbol_H-M 'P 21/c'
_cod_database_code 1563731

loop_
_symmetry_equiv_pos_as_xyz
'x, y, z'
'-x, y+1/2, -z+1/2'
'-x, -y, -z'
'x, -y-1/2, z-1/2'

loop_
_atom_site_label
_atom_site_type_symbol
_atom_site_fract_x
_atom_site_fract_y
_atom_site_fract_z
_atom_site_U_iso_or_equiv
_atom_site_adp_type
_atom_site_occupancy
_atom_site_symmetry_multiplicity
_atom_site_calc_flag
_atom_site_refinement_flags
_atom_site_disorder_assembly
_atom_site_disorder_group
In1 In 0.5000 0.0000 0.5000 0.00707(13) Uani 1 2 d S . .
In2 In 0.0000 0.0000 0.0000 0.00709(13) Uani 1 2 d S . .
F1 F 0.64888(14) 0.1406(2) 0.63552(14) 0.0151(4) Uani 1 1 d . . .
F2 F 0.58398(16) 0.0483(3) 0.36985(16) 0.0140(4) Uani 1 1 d . . .
F3 F 0.58643(16) -0.2845(2) 0.55002(15) 0.0156(4) Uani 1 1 d . . .
F4 F 0.16240(15) 0.1778(2) 0.07213(15) 0.0149(4) Uani 1 1 d . . .
F5 F -0.10313(17) 0.2586(3) -0.07049(16) 0.0201(4) Uani 1 1 d . . .
F6 F 0.03634(18) -0.0430(3) -0.16246(17) 0.0180(4) Uani 1 1 d . . .
N1 N 0.1429(3) 0.0051(4) 0.3983(3) 0.0144(7) Uani 1 1 d . . .
H1A H 0.151(3) 0.132(5) 0.443(3) 0.020 Uiso 1 1 d . . .
H1B H 0.123(3) -0.087(5) 0.447(3) 0.020 Uiso 1 1 d . . .
H1C H 0.204(4) -0.043(5) 0.376(4) 0.020 Uiso 1 1 d . . .
H1D H 0.074(4) 0.019(4) 0.327(4) 0.020 Uiso 1 1 d . . .
N2 N 0.3931(3) 0.5258(4) 0.6386(3) 0.0137(6) Uani 1 1 d . . .
H2A H 0.453(4) 0.500(4) 0.711(4) 0.020 Uiso 1 1 d . . .
H2B H 0.389(3) 0.671(5) 0.631(3) 0.020 Uiso 1 1 d . . .
H2C H 0.411(3) 0.469(5) 0.582(4) 0.020 Uiso 1 1 d . . .
H2D H 0.316(4) 0.484(4) 0.640(4) 0.020 Uiso 1 1 d . . .
N3 N 0.2313(3) 0.4739(5) 0.2608(3) 0.0144(6) Uani 1 1 d . . .
H3A H 0.289(3) 0.416(5) 0.312(3) 0.020 Uiso 1 1 d . . .
H3B H 0.174(4) 0.502(4) 0.280(3) 0.020 Uiso 1 1 d . . .
H3C H 0.210(3) 0.384(6) 0.195(3) 0.020 Uiso 1 1 d . . .
H3D H 0.257(3) 0.606(7) 0.241(3) 0.020 Uiso 1 1 d . . .

loop_
_atom_site_aniso_label
_atom_site_aniso_U_11
_atom_site_aniso_U_22
_atom_site_aniso_U_33
_atom_site_aniso_U_23
_atom_site_aniso_U_13
_atom_site_aniso_U_12
In1 0.0067(2) 0.0072(2) 0.00686(19) -0.00033(8) 0.00202(14) 0.00056(8)
In2 0.0070(2) 0.0075(2) 0.00671(19) 0.00061(8) 0.00243(14) 0.00091(8)
F1 0.0124(8) 0.0186(8) 0.0132(8) -0.0051(7) 0.0033(6) -0.0042(6)
F2 0.0155(10) 0.0152(7) 0.0136(9) -0.0009(7) 0.0082(7) -0.0020(7)
F3 0.0197(9) 0.0114(8) 0.0152(9) 0.0013(6) 0.0056(7) 0.0056(7)
F4 0.0113(8) 0.0148(8) 0.0174(9) -0.0024(7) 0.0038(7) -0.0034(6)
F5 0.0272(10) 0.0156(9) 0.0155(9) 0.0044(7) 0.0055(7) 0.0117(7)
F6 0.0170(10) 0.0272(9) 0.0110(9) -0.0019(8) 0.0064(7) 0.0006(8)
N1 0.0146(17) 0.0156(16) 0.0138(15) -0.0002(9) 0.0059(13) -0.0009(10)
N2 0.0157(17) 0.0166(14) 0.0098(15) -0.0029(11) 0.0057(13) -0.0023(11)
N3 0.0134(14) 0.0168(14) 0.0139(15) 0.0026(10) 0.0060(12) 0.0030(11)

loop_
_atom_type_symbol
_atom_type_description
_atom_type_scat_dispersion_real
_atom_type_scat_dispersion_imag
_atom_type_scat_source
H H 0.0000 0.0000 'International Tables Vol C Tables 4.2.6.8 and 6.1.1.4'
F F 0.0171 0.0103 'International Tables Vol C Tables 4.2.6.8 and 6.1.1.4'
In In -0.7276 1.3100 'International Tables Vol C Tables 4.2.6.8 and 6.1.1.4'
N N 0.0061 0.0033 'International Tables Vol C Tables 4.2.6.8 and 6.1.1.4'

loop_
_geom_angle_atom_site_label_1
_geom_angle_atom_site_label_2
_geom_angle_atom_site_label_3
_geom_angle
_geom_angle_site_symmetry_1
_geom_angle_site_symmetry_3
F1 In1 F1 180.0 . 3_656
F1 In1 F3 89.93(11) . 3_656
F1 In1 F3 90.07(11) 3_656 3_656
F1 In1 F3 90.07(11) . .
F1 In1 F3 89.93(11) 3_656 .
F3 In1 F3 180.0 3_656 .
F1 In1 F2 90.24(8) . .
F1 In1 F2 89.76(8) 3_656 .
F3 In1 F2 88.12(8) 3_656 .
F3 In1 F2 91.88(8) . .
F1 In1 F2 89.76(8) . 3_656
F1 In1 F2 90.24(8) 3_656 3_656
F3 In1 F2 91.88(8) 3_656 3_656
F3 In1 F2 88.12(8) . 3_656
F2 In1 F2 180.0 . 3_656
F5 In2 F5 180.00(10) . 3
F5 In2 F6 91.71(9) . .
F5 In2 F6 88.29(9) 3 .
F5 In2 F6 88.29(9) . 3
F5 In2 F6 91.71(9) 3 3
F6 In2 F6 180.00(9) . 3
F5 In2 F4 90.60(10) . .
F5 In2 F4 89.40(10) 3 .
F6 In2 F4 89.33(10) . .
F6 In2 F4 90.67(10) 3 .
F5 In2 F4 89.40(10) . 3
F5 In2 F4 90.60(10) 3 3
F6 In2 F4 90.67(10) . 3
F6 In2 F4 89.33(10) 3 3
F4 In2 F4 180.00(13) . 3
H1A N1 H1B 103(3) . .
H1A N1 H1C 122(3) . .
H1B N1 H1C 111(3) . .
H1A N1 H1D 107(3) . .
H1B N1 H1D 107(3) . .
H1C N1 H1D 106(4) . .
H2A N2 H2B 106(3) . .
H2A N2 H2C 109(4) . .
H2B N2 H2C 112(3) . .
H2A N2 H2D 110(4) . .
H2B N2 H2D 106(3) . .
H2C N2 H2D 113(3) . .
H3A N3 H3B 117(4) . .
H3A N3 H3C 102(4) . .
H3B N3 H3C 112(3) . .
H3A N3 H3D 110(3) . .
H3B N3 H3D 103(3) . .
H3C N3 H3D 113(3) . .

loop_
_geom_bond_atom_site_label_1
_geom_bond_atom_site_label_2
_geom_bond_distance
_geom_bond_site_symmetry_2
In1 F1 2.065(3) .
In1 F1 2.065(3) 3_656
In1 F3 2.078(2) 3_656
In1 F3 2.078(2) .
In1 F2 2.086(2) .
In1 F2 2.086(2) 3_656
In2 F5 2.046(3) .
In2 F5 2.046(3) 3
In2 F6 2.0838(19) .
In2 F6 2.0838(19) 3
In2 F4 2.095(3) .
In2 F4 2.095(3) 3
N1 H1A 0.96(3) .
N1 H1B 0.90(3) .
N1 H1C 0.90(4) .
N1 H1D 0.92(4) .
N2 H2A 0.88(4) .
N2 H2B 0.94(3) .
N2 H2C 0.84(4) .
N2 H2D 0.94(5) .
N3 H3A 0.80(4) .
N3 H3B 0.79(4) .
N3 H3C 0.92(4) .
N3 H3D 0.96(4) .
